data_2205921
loop_
_publ_author_name
'Li\<skov\'a, Margita'
'Marek, Jarom\'ir'
'Jankovsk\'a, Dagmar'
'Sukupov\'a, Lada'
'\<Zemli\<cka, Milan'
'Van\<co, Jan'

_publ_section_title
;
 Osajin
;
_journal_issue 6
_journal_name_full 'Acta Crystallographica Section E'
_journal_page_first o1848
_journal_page_last o1850
_journal_paper_doi 10.1107/S1600536805015667
_journal_volume 61
_journal_year 2005
_chemical_formula_iupac 'C25 H24 O5'
_chemical_formula_moiety 'C25 H24 O5'
_chemical_formula_sum 'C25 H24 O5'
_chemical_formula_weight 404.44
_chemical_name_common Osajin
_chemical_name_systematic
;
5-hydroxy-3-(3-hydroxyphenyl)-8,8-dimethyl-6-(3-methylbut-2-enyl)-
4H,8H-pyrano[2,3-h]chromen-4-one
;
_space_group_IT_number 2
_symmetry_cell_setting triclinic
_symmetry_space_group_name_Hall '-P 1'
_symmetry_space_group_name_H-M 'P -1'
_atom_sites_solution_hydrogens geom
_atom_sites_solution_primary direct
_atom_sites_solution_secondary difmap
_audit_creation_method SHELXL-97
_cell_angle_alpha 75.865(11)
_cell_angle_beta 87.731(10)
_cell_angle_gamma 72.474(12)
_cell_formula_units_Z 4
_cell_length_a 8.8220(11)
_cell_length_b 11.641(2)
_cell_length_c 21.504(3)
_cell_measurement_reflns_used 2831
_cell_measurement_temperature 120(2)
_cell_measurement_theta_max 27.580
_cell_measurement_theta_min 2.0365
_cell_volume 2040.7(5)
_computing_cell_refinement 'CrysAlis RED (Oxford Diffraction, 2004)'
_computing_data_collection 'CrysAlis CCD (Oxford Diffraction, 2004)'
_computing_data_reduction 'CrysAlis RED'
_computing_molecular_graphics 'ORTEPIII (Burnett & Johnson, 1996)'
_computing_publication_material 'SHELXL97 (Sheldrick, 1997) and PARST (Nardelli, 1995)'
_computing_structure_refinement 'SHELXL97 (Sheldrick, 1997)'
_computing_structure_solution 'SHELXS97 (Sheldrick, 1997)'
_diffrn_ambient_temperature 120(2)
_diffrn_detector_area_resol_mean 16.3
_diffrn_measured_fraction_theta_full 0.995
_diffrn_measured_fraction_theta_max 0.995
_diffrn_measurement_device_type 'Kuma KM-4 + CCD'
_diffrn_measurement_method 'rotation method, \w--scan'
_diffrn_radiation_monochromator 'Enhance (Oxford Diffraction)'
_diffrn_radiation_source 'fine-focus sealed tube'
_diffrn_radiation_type MoK\a
_diffrn_radiation_wavelength 0.71073
_diffrn_reflns_av_R_equivalents 0.0418
_diffrn_reflns_av_sigmaI/netI 0.0761
_diffrn_reflns_limit_h_max 10
_diffrn_reflns_limit_h_min -10
_diffrn_reflns_limit_k_max 13
_diffrn_reflns_limit_k_min -11
_diffrn_reflns_limit_l_max 25
_diffrn_reflns_limit_l_min -25
_diffrn_reflns_number 14158
_diffrn_reflns_theta_full 25.00
_diffrn_reflns_theta_max 25.00
_diffrn_reflns_theta_min 3.03
_diffrn_standards_number 0
_exptl_absorpt_coefficient_mu 0.091
_exptl_absorpt_correction_type none
_exptl_crystal_colour yellow
_exptl_crystal_density_diffrn 1.316
_exptl_crystal_density_method 'not measured'
_exptl_crystal_description Prism
_exptl_crystal_F_000 856
_exptl_crystal_size_max 0.50
_exptl_crystal_size_mid 0.50
_exptl_crystal_size_min 0.40
_refine_diff_density_max 0.371
_refine_diff_density_min -0.233
_refine_ls_extinction_method none
_refine_ls_goodness_of_fit_ref 1.016
_refine_ls_hydrogen_treatment mixed
_refine_ls_matrix_type full
_refine_ls_number_parameters 563
_refine_ls_number_reflns 7159
_refine_ls_number_restraints 4
_refine_ls_restrained_S_all 1.016
_refine_ls_R_factor_all 0.1057
_refine_ls_R_factor_gt 0.0486
_refine_ls_shift/su_max 0.000
_refine_ls_shift/su_mean 0.000
_refine_ls_structure_factor_coef Fsqd
_refine_ls_weighting_details 'calc w = 1/[\s^2^(Fo^2^)+(0.04P)^2^+0.01P] where P = (Fo^2^+2Fc^2^)/3'
_refine_ls_weighting_scheme calc
_refine_ls_wR_factor_gt 0.1090
_refine_ls_wR_factor_ref 0.1247
_reflns_number_gt 3734
_reflns_number_total 7159
_reflns_threshold_expression I>2\s(I)
_cod_data_source_file cv6513.cif
_cod_data_source_block I
_cod_depositor_comments
;
The following automatic conversions were performed:
'_symmetry_cell_setting' value 'Triclinic' changed to 'triclinic'
according to '/home/saulius/struct/CIF-dictionaries/cif_core.dic'
dictionary named 'cif_core.dic' version 2.4.1 from
2010-06-29.

'_geom_bond_publ_flag' value 'Y' changed to 'y' according to
'/home/saulius/struct/CIF-dictionaries/cif_core.dic' dictionary named
'cif_core.dic' version 2.4.1 from 2010-06-29 (12
times).

'_geom_bond_publ_flag' value 'N' changed to 'n' according to
'/home/saulius/struct/CIF-dictionaries/cif_core.dic' dictionary named
'cif_core.dic' version 2.4.1 from 2010-06-29.

'_geom_angle_publ_flag'
value 'Y' changed to 'y' according to
'/home/saulius/struct/CIF-dictionaries/cif_core.dic' dictionary named
'cif_core.dic' version 2.4.1 from 2010-06-29 (14
times).

'_geom_torsion_publ_flag' value 'Y' changed to 'y' according to
'/home/saulius/struct/CIF-dictionaries/cif_core.dic' dictionary named
'cif_core.dic' version 2.4.1 from 2010-06-29 (12 times).

Automatic conversion script
Id: cif_fix_enum 1527 2010-12-29 10:47:43Z saulius 

The following automatic conversions were performed:

'_symmetry_cell_setting' value 'Triclinic' changed to 'triclinic'
according to /home/saulius/struct/CIF-dictionaries/cif_core.dic
dictionary named 'cif_core.dic' version 2.4.1 from
2010-06-29.

'_geom_bond_publ_flag' value 'Y' changed to 'y'
according to /home/saulius/struct/CIF-dictionaries/cif_core.dic
dictionary named 'cif_core.dic' version 2.4.1 from 2010-06-29 (12
times).

'_geom_bond_publ_flag' value 'N' changed to 'n' according to
/home/saulius/struct/CIF-dictionaries/cif_core.dic dictionary named
'cif_core.dic' version 2.4.1 from
2010-06-29.

'_geom_angle_publ_flag' value 'Y' changed to 'y'
according to /home/saulius/struct/CIF-dictionaries/cif_core.dic
dictionary named 'cif_core.dic' version 2.4.1 from 2010-06-29 (14
times).

'_geom_torsion_publ_flag' value 'Y' changed to 'y' according
to /home/saulius/struct/CIF-dictionaries/cif_core.dic dictionary
named 'cif_core.dic' version 2.4.1 from 2010-06-29 (12 times).

Automatic conversion script
Id: cif_fix_values 1715 2011-07-08 13:25:40Z adriana 
;
_cod_database_code 2205921
_cod_database_fobs_code 2205921

loop_
_symmetry_equiv_pos_as_xyz
'x, y, z'
'-x, -y, -z'

loop_
_atom_site_label
_atom_site_fract_x
_atom_site_fract_y
_atom_site_fract_z
_atom_site_U_iso_or_equiv
_atom_site_adp_type
_atom_site_calc_flag
_atom_site_refinement_flags
_atom_site_occupancy
_atom_site_type_symbol
O1 0.5820(2) 0.78798(16) 0.31745(8) 0.0236(5) Uani d . 1 O
O2 0.1209(2) 0.82577(17) 0.36785(9) 0.0294(5) Uani d . 1 O
O3 0.5654(2) 0.50623(16) 0.19317(8) 0.0230(5) Uani d . 1 O
O4 0.1068(2) 0.67496(18) 0.30042(9) 0.0306(5) Uani d D 1 O
O5 0.1751(2) 1.07659(18) 0.59410(9) 0.0303(5) Uani d D 1 O
C1 0.5141(3) 0.8513(2) 0.36154(12) 0.0222(7) Uani d . 1 C
H1 0.5777 0.8886 0.3797 0.027 Uiso calc R 1 H
C2 0.3660(3) 0.8663(2) 0.38189(12) 0.0195(6) Uani d . 1 C
C3 0.2648(3) 0.8122(2) 0.35430(12) 0.0222(7) Uani d . 1 C
C4 0.3407(3) 0.7356(2) 0.31079(12) 0.0202(6) Uani d . 1 C
C5 0.2607(3) 0.6654(2) 0.28614(12) 0.0220(7) Uani d . 1 C
C6 0.3369(3) 0.5877(2) 0.24726(12) 0.0195(6) Uani d . 1 C
C7 0.4936(3) 0.5845(2) 0.23124(12) 0.0199(6) Uani d . 1 C
C8 0.5789(3) 0.6506(2) 0.25416(12) 0.0210(7) Uani d . 1 C
C9 0.4988(3) 0.7241(2) 0.29441(12) 0.0194(6) Uani d . 1 C
C10 0.7445(3) 0.6317(2) 0.23727(13) 0.0239(7) Uani d . 1 C
H10 0.8120 0.6600 0.2592 0.029 Uiso calc R 1 H
C11 0.8001(3) 0.5750(2) 0.19123(13) 0.0258(7) Uani d . 1 C
H11 0.9098 0.5577 0.1821 0.031 Uiso calc R 1 H
C12 0.6924(3) 0.5376(2) 0.15327(12) 0.0241(7) Uani d . 1 C
C13 0.6141(3) 0.6421(2) 0.09523(12) 0.0294(7) Uani d . 1 C
H13A 0.5416 0.6156 0.0725 0.044 Uiso calc R 1 H
H13B 0.6963 0.6617 0.0663 0.044 Uiso calc R 1 H
H13C 0.5543 0.7161 0.1097 0.044 Uiso calc R 1 H
C14 0.7776(3) 0.4196(2) 0.13212(13) 0.0302(7) Uani d . 1 C
H14A 0.8234 0.3523 0.1699 0.045 Uiso calc R 1 H
H14B 0.8626 0.4340 0.1034 0.045 Uiso calc R 1 H
H14C 0.7016 0.3963 0.1094 0.045 Uiso calc R 1 H
C15 0.2525(3) 0.5158(2) 0.21955(12) 0.0230(7) Uani d . 1 C
H15A 0.3283 0.4344 0.2177 0.028 Uiso calc R 1 H
H15B 0.1659 0.5002 0.2478 0.028 Uiso calc R 1 H
C16 0.1841(3) 0.5854(3) 0.15323(13) 0.0244(7) Uani d . 1 C
H16 0.1154 0.6674 0.1497 0.029 Uiso calc R 1 H
C17 0.2065(3) 0.5485(3) 0.09929(14) 0.0276(7) Uani d . 1 C
C18 0.3115(4) 0.4242(3) 0.09342(16) 0.0466(9) Uani d . 1 C
H18A 0.3647 0.3771 0.1350 0.070 Uiso calc R 1 H
H18B 0.3915 0.4355 0.0615 0.070 Uiso calc R 1 H
H18C 0.2470 0.3786 0.0799 0.070 Uiso calc R 1 H
C19 0.1247(4) 0.6312(3) 0.03732(14) 0.0446(9) Uani d . 1 C
H19A 0.0588 0.7107 0.0447 0.067 Uiso calc R 1 H
H19B 0.0573 0.5911 0.0209 0.067 Uiso calc R 1 H
H19C 0.2046 0.6457 0.0059 0.067 Uiso calc R 1 H
C20 0.3106(3) 0.9279(2) 0.43526(12) 0.0202(6) Uani d . 1 C
C21 0.1710(3) 1.0220(2) 0.43289(13) 0.0275(7) Uani d . 1 C
H21 0.1048 1.0514 0.3950 0.033 Uiso calc R 1 H
C22 0.1235(3) 1.0756(2) 0.48440(13) 0.0266(7) Uani d . 1 C
H22 0.0283 1.1426 0.4811 0.032 Uiso calc R 1 H
C23 0.2173(3) 1.0297(2) 0.54082(13) 0.0224(6) Uani d . 1 C
C24 0.3588(3) 0.9358(2) 0.54430(13) 0.0255(7) Uani d . 1 C
H24 0.4235 0.9056 0.5826 0.031 Uiso calc R 1 H
C25 0.4066(3) 0.8855(2) 0.49203(12) 0.0252(7) Uani d . 1 C
H25 0.5050 0.8219 0.4945 0.030 Uiso calc R 1 H
O1A 1.0782(2) 0.29570(16) 0.31523(8) 0.0236(5) Uani d . 1 O
O2A 0.6097(2) 0.35465(17) 0.35758(8) 0.0266(5) Uani d . 1 O
O3A 1.0590(2) 0.00868(16) 0.19567(8) 0.0242(5) Uani d . 1 O
O4A 0.5938(2) 0.19990(17) 0.29105(9) 0.0271(5) Uani d D 1 O
O5A 0.6693(2) 0.62740(17) 0.57690(9) 0.0293(5) Uani d D 1 O
C1A 1.0117(3) 0.3612(2) 0.35901(12) 0.0237(7) Uani d . 1 C
H1A 1.0772 0.3955 0.3782 0.028 Uiso calc R 1 H
C2A 0.8596(3) 0.3810(2) 0.37722(12) 0.0221(7) Uani d . 1 C
C3A 0.7561(3) 0.3311(2) 0.34743(12) 0.0198(6) Uani d . 1 C
C4A 0.8315(3) 0.2511(2) 0.30627(12) 0.0193(6) Uani d . 1 C
C5A 0.7508(3) 0.1836(2) 0.28104(12) 0.0198(6) Uani d . 1 C
C6A 0.8282(3) 0.0999(2) 0.24535(12) 0.0210(6) Uani d . 1 C
C7A 0.9866(3) 0.0907(2) 0.23099(12) 0.0202(6) Uani d . 1 C
C8A 1.0717(3) 0.1565(2) 0.25355(12) 0.0190(6) Uani d . 1 C
C9A 0.9912(3) 0.2346(2) 0.29172(12) 0.0208(7) Uani d . 1 C
C10A 1.2409(3) 0.1314(2) 0.24010(13) 0.0259(7) Uani d . 1 C
H10A 1.3085 0.1581 0.2630 0.031 Uiso calc R 1 H
C11A 1.2985(3) 0.0703(3) 0.19503(13) 0.0288(7) Uani d . 1 C
H11A 1.4091 0.0494 0.1873 0.035 Uiso calc R 1 H
C12A 1.1903(3) 0.0343(2) 0.15643(12) 0.0234(7) Uani d . 1 C
C13A 1.1181(3) 0.1389(2) 0.09727(13) 0.0304(7) Uani d . 1 C
H13D 1.0421 0.1151 0.0748 0.046 Uiso calc R 1 H
H13E 1.2028 0.1532 0.0684 0.046 Uiso calc R 1 H
H13F 1.0631 0.2151 0.1107 0.046 Uiso calc R 1 H
C14A 1.2745(3) -0.0853(2) 0.13688(14) 0.0307(7) Uani d . 1 C
H14D 1.3169 -0.1519 0.1753 0.046 Uiso calc R 1 H
H14E 1.3620 -0.0733 0.1091 0.046 Uiso calc R 1 H
H14F 1.1989 -0.1080 0.1136 0.046 Uiso calc R 1 H
C15A 0.7421(3) 0.0256(2) 0.21950(12) 0.0249(7) Uani d . 1 C
H15C 0.8165 -0.0576 0.2200 0.030 Uiso calc R 1 H
H15D 0.6535 0.0141 0.2476 0.030 Uiso calc R 1 H
C16A 0.6774(3) 0.0898(2) 0.15209(13) 0.0236(7) Uani d . 1 C
H16A 0.6072 0.1717 0.1466 0.028 Uiso calc R 1 H
C17A 0.7042(3) 0.0485(3) 0.09952(14) 0.0289(7) Uani d . 1 C
C18A 0.8140(4) -0.0777(3) 0.09660(16) 0.0470(9) Uani d . 1 C
H18D 0.8661 -0.1210 0.1389 0.071 Uiso calc R 1 H
H18E 0.8949 -0.0675 0.0649 0.071 Uiso calc R 1 H
H18F 0.7524 -0.1264 0.0841 0.071 Uiso calc R 1 H
C19A 0.6231(4) 0.1275(3) 0.03614(14) 0.0471(9) Uani d . 1 C
H19D 0.5563 0.2081 0.0419 0.071 Uiso calc R 1 H
H19E 0.5567 0.0854 0.0207 0.071 Uiso calc R 1 H
H19F 0.7036 0.1403 0.0047 0.071 Uiso calc R 1 H
C20A 0.8051(3) 0.4490(2) 0.42828(12) 0.0225(7) Uani d . 1 C
C21A 0.7229(3) 0.4010(3) 0.47936(12) 0.0278(7) Uani d . 1 C
H21A 0.6978 0.3267 0.4803 0.033 Uiso calc R 1 H
C22A 0.6764(3) 0.4598(2) 0.52926(12) 0.0272(7) Uani d . 1 C
H22A 0.6197 0.4256 0.5637 0.033 Uiso calc R 1 H
C23A 0.7119(3) 0.5659(2) 0.52884(12) 0.0224(6) Uani d . 1 C
C24A 0.7950(3) 0.6161(2) 0.47841(13) 0.0278(7) Uani d . 1 C
H24A 0.8199 0.6902 0.4779 0.033 Uiso calc R 1 H
C25A 0.8411(3) 0.5571(2) 0.42870(13) 0.0265(7) Uani d . 1 C
H25A 0.8982 0.5912 0.3945 0.032 Uiso calc R 1 H
H4O 0.079(4) 0.729(2) 0.3284(12) 0.063(7) Uiso d D 1 H
H4P 0.577(4) 0.258(2) 0.3167(12) 0.063(7) Uiso d D 1 H
H5O 0.0685(19) 1.124(3) 0.596(2) 0.104(11) Uiso d D 1 H
H5P 0.601(4) 0.584(3) 0.5994(17) 0.104(11) Uiso d D 1 H

loop_
_atom_site_aniso_label
_atom_site_aniso_U_11
_atom_site_aniso_U_22
_atom_site_aniso_U_33
_atom_site_aniso_U_12
_atom_site_aniso_U_13
_atom_site_aniso_U_23
O1 0.0215(11) 0.0316(11) 0.0229(10) -0.0126(9) 0.0011(9) -0.0108(9)
O2 0.0203(11) 0.0399(12) 0.0328(11) -0.0097(9) 0.0061(9) -0.0176(10)
O3 0.0236(11) 0.0215(10) 0.0240(10) -0.0058(9) 0.0032(9) -0.0076(9)
O4 0.0226(11) 0.0442(13) 0.0336(12) -0.0147(10) 0.0081(9) -0.0204(10)
O5 0.0313(13) 0.0395(13) 0.0255(11) -0.0112(10) 0.0054(10) -0.0180(10)
C1 0.0281(17) 0.0236(16) 0.0180(14) -0.0086(13) 0.0001(13) -0.0096(13)
C2 0.0237(16) 0.0215(15) 0.0154(14) -0.0096(13) -0.0019(12) -0.0042(12)
C3 0.0228(16) 0.0235(16) 0.0162(14) -0.0053(13) -0.0006(12) 0.0008(12)
C4 0.0257(16) 0.0197(15) 0.0138(13) -0.0059(13) -0.0008(12) -0.0027(12)
C5 0.0217(16) 0.0281(16) 0.0175(14) -0.0117(13) -0.0008(12) -0.0025(13)
C6 0.0226(16) 0.0202(15) 0.0160(14) -0.0078(13) -0.0016(12) -0.0025(12)
C7 0.0235(16) 0.0178(15) 0.0141(14) -0.0032(13) 0.0002(12) 0.0004(12)
C8 0.0222(16) 0.0242(16) 0.0158(14) -0.0074(13) -0.0005(12) -0.0026(13)
C9 0.0185(15) 0.0242(15) 0.0162(14) -0.0098(13) -0.0029(12) -0.0017(12)
C10 0.0181(16) 0.0308(17) 0.0241(15) -0.0091(13) -0.0013(13) -0.0065(14)
C11 0.0170(15) 0.0326(17) 0.0268(16) -0.0057(13) 0.0016(13) -0.0076(14)
C12 0.0254(16) 0.0241(16) 0.0192(14) -0.0041(13) 0.0055(13) -0.0039(13)
C13 0.0347(18) 0.0265(16) 0.0230(15) -0.0051(14) 0.0040(14) -0.0041(14)
C14 0.0281(17) 0.0298(17) 0.0273(16) -0.0015(14) 0.0028(14) -0.0063(14)
C15 0.0206(15) 0.0243(15) 0.0257(15) -0.0078(13) 0.0055(13) -0.0087(13)
C16 0.0216(16) 0.0243(16) 0.0294(16) -0.0084(13) 0.0015(13) -0.0087(14)
C17 0.0312(18) 0.0287(17) 0.0276(16) -0.0116(14) 0.0013(14) -0.0124(14)
C18 0.056(2) 0.042(2) 0.044(2) -0.0093(18) 0.0054(18) -0.0239(17)
C19 0.055(2) 0.050(2) 0.0306(18) -0.0148(18) -0.0050(17) -0.0135(17)
C20 0.0233(16) 0.0184(15) 0.0196(14) -0.0083(13) -0.0022(12) -0.0029(12)
C21 0.0337(17) 0.0278(16) 0.0207(15) -0.0094(14) -0.0052(13) -0.0041(13)
C22 0.0293(16) 0.0206(15) 0.0274(16) -0.0046(13) 0.0014(13) -0.0049(13)
C23 0.0204(15) 0.0277(16) 0.0211(15) -0.0080(13) 0.0033(12) -0.0093(13)
C24 0.0309(16) 0.0264(16) 0.0207(14) -0.0129(13) -0.0034(13) -0.0023(13)
C25 0.0258(16) 0.0236(15) 0.0267(15) -0.0082(13) 0.0005(13) -0.0063(13)
O1A 0.0236(11) 0.0278(11) 0.0229(10) -0.0109(9) 0.0024(9) -0.0090(9)
O2A 0.0224(11) 0.0341(11) 0.0241(10) -0.0083(9) 0.0007(9) -0.0089(9)
O3A 0.0247(11) 0.0247(11) 0.0236(10) -0.0075(9) 0.0022(9) -0.0069(9)
O4A 0.0206(11) 0.0366(12) 0.0270(11) -0.0106(10) 0.0025(9) -0.0106(10)
O5A 0.0283(12) 0.0372(12) 0.0262(11) -0.0101(10) -0.0010(9) -0.0139(10)
C1A 0.0309(18) 0.0255(16) 0.0164(14) -0.0115(14) -0.0023(13) -0.0040(13)
C2A 0.0243(16) 0.0197(15) 0.0192(14) -0.0057(13) -0.0024(13) 0.0004(12)
C3A 0.0210(16) 0.0211(15) 0.0158(14) -0.0078(13) -0.0023(12) 0.0007(12)
C4A 0.0207(16) 0.0223(15) 0.0153(14) -0.0089(13) -0.0012(12) -0.0019(12)
C5A 0.0155(15) 0.0253(15) 0.0166(14) -0.0068(12) 0.0016(12) -0.0009(12)
C6A 0.0252(16) 0.0211(15) 0.0160(14) -0.0092(13) -0.0021(12) -0.0001(12)
C7A 0.0249(16) 0.0181(15) 0.0155(14) -0.0038(13) -0.0020(13) -0.0031(12)
C8A 0.0164(15) 0.0215(15) 0.0183(14) -0.0057(12) -0.0001(12) -0.0030(13)
C9A 0.0287(17) 0.0202(15) 0.0137(14) -0.0095(13) -0.0045(13) -0.0013(12)
C10A 0.0242(17) 0.0270(16) 0.0263(16) -0.0079(14) -0.0025(14) -0.0056(14)
C11A 0.0202(16) 0.0313(17) 0.0336(17) -0.0067(14) 0.0026(14) -0.0074(15)
C12A 0.0214(16) 0.0258(16) 0.0199(15) -0.0036(13) 0.0024(13) -0.0047(13)
C13A 0.0343(18) 0.0237(16) 0.0281(16) -0.0043(14) 0.0033(14) -0.0023(14)
C14A 0.0304(18) 0.0266(16) 0.0311(17) -0.0019(14) 0.0021(14) -0.0082(14)
C15A 0.0286(16) 0.0254(16) 0.0231(15) -0.0106(13) 0.0000(13) -0.0072(13)
C16A 0.0217(16) 0.0208(15) 0.0286(16) -0.0065(13) -0.0022(13) -0.0059(13)
C17A 0.0321(18) 0.0306(17) 0.0283(17) -0.0118(15) 0.0045(14) -0.0129(15)
C18A 0.058(2) 0.040(2) 0.047(2) -0.0102(18) 0.0026(18) -0.0224(17)
C19A 0.061(2) 0.054(2) 0.0301(18) -0.022(2) -0.0078(17) -0.0097(17)
C20A 0.0284(17) 0.0247(15) 0.0179(14) -0.0122(13) 0.0009(13) -0.0063(13)
C21A 0.0381(18) 0.0256(16) 0.0208(15) -0.0127(14) -0.0025(13) -0.0028(13)
C22A 0.0328(17) 0.0314(17) 0.0170(14) -0.0128(14) 0.0029(13) -0.0014(13)
C23A 0.0224(15) 0.0255(16) 0.0190(14) -0.0046(13) -0.0025(12) -0.0079(13)
C24A 0.0301(17) 0.0223(15) 0.0312(16) -0.0078(13) -0.0012(13) -0.0068(13)
C25A 0.0313(16) 0.0272(16) 0.0213(14) -0.0115(13) 0.0028(13) -0.0033(13)

loop_
_atom_type_symbol
_atom_type_description
_atom_type_scat_dispersion_real
_atom_type_scat_dispersion_imag
_atom_type_scat_source
C C 0.0033 0.0016 'International Tables Vol C Tables 4.2.6.8 and 6.1.1.4'
H H 0.0000 0.0000 'International Tables Vol C Tables 4.2.6.8 and 6.1.1.4'
O O 0.0106 0.0060 'International Tables Vol C Tables 4.2.6.8 and 6.1.1.4'

loop_
_geom_angle_atom_site_label_1
_geom_angle_atom_site_label_2
_geom_angle_atom_site_label_3
_geom_angle
_geom_angle_publ_flag
C1 O1 C9 118.5(2) y
C7 O3 C12 116.7(2) y
C5 O4 H4O 106(2) ?
C23 O5 H5O 118(3) ?
C2 C1 O1 126.1(3) y
C2 C1 H1 117.0 ?
O1 C1 H1 117.0 ?
C1 C2 C3 118.3(3) ?
C1 C2 C20 120.7(3) ?
C3 C2 C20 120.8(3) ?
O2 C3 C2 123.5(3) y
O2 C3 C4 120.6(3) y
C2 C3 C4 115.9(3) ?
C9 C4 C5 117.9(3) ?
C9 C4 C3 120.3(3) ?
C5 C4 C3 121.7(3) ?
O4 C5 C6 119.0(3) ?
O4 C5 C4 119.7(3) ?
C6 C5 C4 121.3(3) ?
C5 C6 C7 117.4(3) ?
C5 C6 C15 121.8(2) ?
C7 C6 C15 120.7(2) ?
O3 C7 C8 120.1(2) ?
O3 C7 C6 115.8(3) ?
C8 C7 C6 124.0(3) ?
C9 C8 C7 116.2(3) ?
C9 C8 C10 125.5(3) ?
C7 C8 C10 118.2(3) ?
O1 C9 C8 116.5(2) ?
O1 C9 C4 120.4(3) ?
C8 C9 C4 123.1(3) ?
C11 C10 C8 119.5(3) ?
C11 C10 H10 120.2 ?
C8 C10 H10 120.2 ?
C10 C11 C12 120.8(3) ?
C10 C11 H11 119.6 ?
C12 C11 H11 119.6 ?
O3 C12 C11 110.3(2) y
O3 C12 C14 104.3(2) ?
C11 C12 C14 112.3(2) ?
O3 C12 C13 107.7(2) y
C11 C12 C13 111.7(2) ?
C14 C12 C13 110.2(2) ?
C12 C13 H13A 109.5 ?
C12 C13 H13B 109.5 ?
H13A C13 H13B 109.5 ?
C12 C13 H13C 109.5 ?
H13A C13 H13C 109.5 ?
H13B C13 H13C 109.5 ?
C12 C14 H14A 109.5 ?
C12 C14 H14B 109.5 ?
H14A C14 H14B 109.5 ?
C12 C14 H14C 109.5 ?
H14A C14 H14C 109.5 ?
H14B C14 H14C 109.5 ?
C16 C15 C6 111.2(2) ?
C16 C15 H15A 109.4 ?
C6 C15 H15A 109.4 ?
C16 C15 H15B 109.4 ?
C6 C15 H15B 109.4 ?
H15A C15 H15B 108.0 ?
C17 C16 C15 128.9(3) ?
C17 C16 H16 115.5 ?
C15 C16 H16 115.5 ?
C16 C17 C18 124.7(3) ?
C16 C17 C19 121.3(3) ?
C18 C17 C19 114.0(3) ?
C17 C18 H18A 109.5 ?
C17 C18 H18B 109.5 ?
H18A C18 H18B 109.5 ?
C17 C18 H18C 109.5 ?
H18A C18 H18C 109.5 ?
H18B C18 H18C 109.5 ?
C17 C19 H19A 109.5 ?
C17 C19 H19B 109.5 ?
H19A C19 H19B 109.5 ?
C17 C19 H19C 109.5 ?
H19A C19 H19C 109.5 ?
H19B C19 H19C 109.5 ?
C21 C20 C25 118.1(3) ?
C21 C20 C2 124.0(2) ?
C25 C20 C2 117.8(2) ?
C20 C21 C22 121.9(3) ?
C20 C21 H21 119.1 ?
C22 C21 H21 119.1 ?
C21 C22 C23 119.2(3) ?
C21 C22 H22 120.4 ?
C23 C22 H22 120.4 ?
O5 C23 C24 117.8(2) ?
O5 C23 C22 122.1(3) ?
C24 C23 C22 120.1(3) ?
C23 C24 C25 120.1(3) ?
C23 C24 H24 120.0 ?
C25 C24 H24 120.0 ?
C24 C25 C20 120.6(3) ?
C24 C25 H25 119.7 ?
C20 C25 H25 119.7 ?
C1A O1A C9A 118.6(2) y
C7A O3A C12A 117.0(2) y
C5A O4A H4P 98(2) ?
C23A O5A H5P 100(3) ?
C2A C1A O1A 124.9(3) y
C2A C1A H1A 117.6 ?
O1A C1A H1A 117.6 ?
C1A C2A C3A 118.5(3) ?
C1A C2A C20A 119.1(3) ?
C3A C2A C20A 122.4(3) ?
O2A C3A C4A 121.5(3) y
O2A C3A C2A 122.3(3) y
C4A C3A C2A 116.1(3) ?
C9A C4A C5A 117.5(3) ?
C9A C4A C3A 120.3(3) ?
C5A C4A C3A 122.2(3) ?
O4A C5A C6A 118.2(3) ?
O4A C5A C4A 120.2(2) ?
C6A C5A C4A 121.6(3) ?
C5A C6A C7A 117.8(3) ?
C5A C6A C15A 121.5(3) ?
C7A C6A C15A 120.6(3) ?
O3A C7A C8A 120.3(2) ?
O3A C7A C6A 116.5(3) ?
C8A C7A C6A 123.1(3) ?
C9A C8A C7A 116.8(3) ?
C9A C8A C10A 124.7(3) ?
C7A C8A C10A 118.3(3) ?
O1A C9A C8A 116.1(2) ?
O1A C9A C4A 120.9(3) ?
C8A C9A C4A 123.0(3) ?
C11A C10A C8A 118.7(3) ?
C11A C10A H10A 120.7 ?
C8A C10A H10A 120.7 ?
C10A C11A C12A 120.7(3) ?
C10A C11A H11A 119.7 ?
C12A C11A H11A 119.7 ?
O3A C12A C11A 109.7(2) y
O3A C12A C14A 105.4(2) ?
C11A C12A C14A 111.8(2) ?
O3A C12A C13A 107.8(2) y
C11A C12A C13A 111.4(2) ?
C14A C12A C13A 110.4(2) ?
C12A C13A H13D 109.5 ?
C12A C13A H13E 109.5 ?
H13D C13A H13E 109.5 ?
C12A C13A H13F 109.5 ?
H13D C13A H13F 109.5 ?
H13E C13A H13F 109.5 ?
C12A C14A H14D 109.5 ?
C12A C14A H14E 109.5 ?
H14D C14A H14E 109.5 ?
C12A C14A H14F 109.5 ?
H14D C14A H14F 109.5 ?
H14E C14A H14F 109.5 ?
C16A C15A C6A 111.4(2) ?
C16A C15A H15C 109.4 ?
C6A C15A H15C 109.4 ?
C16A C15A H15D 109.4 ?
C6A C15A H15D 109.4 ?
H15C C15A H15D 108.0 ?
C17A C16A C15A 129.3(3) ?
C17A C16A H16A 115.4 ?
C15A C16A H16A 115.4 ?
C16A C17A C18A 124.5(3) ?
C16A C17A C19A 120.9(3) ?
C18A C17A C19A 114.6(3) ?
C17A C18A H18D 109.5 ?
C17A C18A H18E 109.5 ?
H18D C18A H18E 109.5 ?
C17A C18A H18F 109.5 ?
H18D C18A H18F 109.5 ?
H18E C18A H18F 109.5 ?
C17A C19A H19D 109.5 ?
C17A C19A H19E 109.5 ?
H19D C19A H19E 109.5 ?
C17A C19A H19F 109.5 ?
H19D C19A H19F 109.5 ?
H19E C19A H19F 109.5 ?
C21A C20A C25A 117.9(3) ?
C21A C20A C2A 119.9(2) ?
C25A C20A C2A 122.1(2) ?
C20A C21A C22A 121.2(3) ?
C20A C21A H21A 119.4 ?
C22A C21A H21A 119.4 ?
C23A C22A C21A 120.2(3) ?
C23A C22A H22A 119.9 ?
C21A C22A H22A 119.9 ?
C22A C23A O5A 122.6(2) ?
C22A C23A C24A 120.0(3) ?
O5A C23A C24A 117.4(2) ?
C25A C24A C23A 119.6(3) ?
C25A C24A H24A 120.2 ?
C23A C24A H24A 120.2 ?
C20A C25A C24A 121.1(3) ?
C20A C25A H25A 119.4 ?
C24A C25A H25A 119.4 ?

loop_
_geom_bond_atom_site_label_1
_geom_bond_atom_site_label_2
_geom_bond_distance
_geom_bond_publ_flag
O1 C1 1.353(3) y
O1 C9 1.369(3) y
O2 C3 1.262(3) ?
O3 C7 1.370(3) y
O3 C12 1.463(3) y
O4 C5 1.358(3) y
O4 H4O 0.946(10) ?
O5 C23 1.378(3) y
O5 H5O 0.94(3) ?
C1 C2 1.336(3) ?
C1 H1 0.9500 ?
C2 C3 1.452(4) ?
C2 C20 1.489(4) ?
C3 C4 1.455(4) ?
C4 C9 1.400(4) ?
C4 C5 1.426(4) ?
C5 C6 1.389(4) ?
C6 C7 1.403(4) ?
C6 C15 1.505(3) ?
C7 C8 1.401(4) ?
C8 C9 1.390(4) ?
C8 C10 1.455(4) ?
C10 C11 1.320(4) ?
C10 H10 0.9500 ?
C11 C12 1.498(4) ?
C11 H11 0.9500 ?
C12 C14 1.522(4) ?
C12 C13 1.528(3) ?
C13 H13A 0.9800 ?
C13 H13B 0.9800 ?
C13 H13C 0.9800 ?
C14 H14A 0.9800 ?
C14 H14B 0.9800 ?
C14 H14C 0.9800 ?
C15 C16 1.505(3) ?
C15 H15A 0.9900 ?
C15 H15B 0.9900 ?
C16 C17 1.321(4) ?
C16 H16 0.9500 ?
C17 C18 1.497(4) ?
C17 C19 1.502(4) ?
C18 H18A 0.9800 ?
C18 H18B 0.9800 ?
C18 H18C 0.9800 ?
C19 H19A 0.9800 ?
C19 H19B 0.9800 ?
C19 H19C 0.9800 ?
C20 C21 1.373(4) ?
C20 C25 1.410(4) ?
C21 C22 1.391(4) ?
C21 H21 0.9500 ?
C22 C23 1.392(4) ?
C22 H22 0.9500 ?
C23 C24 1.380(4) ?
C24 C25 1.385(4) ?
C24 H24 0.9500 ?
C25 H25 0.9500 ?
O1A C1A 1.359(3) y
O1A C9A 1.373(3) y
O2A C3A 1.259(3) n
O3A C7A 1.359(3) y
O3A C12A 1.466(3) y
O4A C5A 1.357(3) y
O4A H4P 0.953(10) ?
O5A C23A 1.375(3) y
O5A H5P 0.95(4) ?
C1A C2A 1.350(4) ?
C1A H1A 0.9500 ?
C2A C3A 1.459(4) ?
C2A C20A 1.489(4) ?
C3A C4A 1.441(4) ?
C4A C9A 1.397(4) ?
C4A C5A 1.412(3) ?
C5A C6A 1.388(4) ?
C6A C7A 1.398(4) ?
C6A C15A 1.516(4) ?
C7A C8A 1.394(3) ?
C8A C9A 1.391(4) ?
C8A C10A 1.463(4) ?
C10A C11A 1.336(4) ?
C10A H10A 0.9500 ?
C11A C12A 1.500(4) ?
C11A H11A 0.9500 ?
C12A C14A 1.519(4) ?
C12A C13A 1.532(3) ?
C13A H13D 0.9800 ?
C13A H13E 0.9800 ?
C13A H13F 0.9800 ?
C14A H14D 0.9800 ?
C14A H14E 0.9800 ?
C14A H14F 0.9800 ?
C15A C16A 1.505(3) ?
C15A H15C 0.9900 ?
C15A H15D 0.9900 ?
C16A C17A 1.319(4) ?
C16A H16A 0.9500 ?
C17A C18A 1.511(4) ?
C17A C19A 1.511(4) ?
C18A H18D 0.9800 ?
C18A H18E 0.9800 ?
C18A H18F 0.9800 ?
C19A H19D 0.9800 ?
C19A H19E 0.9800 ?
C19A H19F 0.9800 ?
C20A C21A 1.388(3) ?
C20A C25A 1.389(4) ?
C21A C22A 1.394(4) ?
C21A H21A 0.9500 ?
C22A C23A 1.361(4) ?
C22A H22A 0.9500 ?
C23A C24A 1.393(3) ?
C24A C25A 1.392(4) ?
C24A H24A 0.9500 ?
C25A H25A 0.9500 ?

loop_
_geom_hbond_atom_site_label_D
_geom_hbond_atom_site_label_H
_geom_hbond_atom_site_label_A
_geom_hbond_site_symmetry_A
_geom_hbond_distance_DH
_geom_hbond_distance_HA
_geom_hbond_distance_DA
_geom_hbond_angle_DHA
O4 H4O O2 . 0.946(10) 1.697(18) 2.567(3) 151(3)
O4A H4P O2A . 0.953(10) 1.68(3) 2.596(3) 162(3)
O5 H5O O2 2_576 0.94(3) 1.805(19) 2.698(3) 157(4)
O5A H5P O2A 2_666 0.95(4) 2.05(3) 2.765(3) 131(3)

loop_
_geom_torsion_atom_site_label_1
_geom_torsion_atom_site_label_2
_geom_torsion_atom_site_label_3
_geom_torsion_atom_site_label_4
_geom_torsion
_geom_torsion_publ_flag
C13 C12 C11 C10 87.8(3) y
C14 C12 C11 C10 -147.8(3) y
O2 C3 C4 C5 -5.2(4) y
H4O O4 C5 C4 -3(2) y
C5 C6 C15 C16 94.0(3) y
C6 C15 C16 C17 125.1(3) y
C13A C12A C11A C10A 87.1(3) y
C14A C12A C11A C10A -148.7(3) y
O2A C3A C4A C5A -7.4(4) y
H4P O4A C5A C4A -1.7(19) y
C5A C6A C15A C16A 93.5(3) y
C6A C15A C16A C17A 122.9(3) y

loop_
_cod_related_entry_id
_cod_related_entry_database
_cod_related_entry_code
1 ChemSpider 85874
